data_2017322
loop_
_publ_author_name
'Chen, Xi'
'Tao, Juzhou'
'Ma, Hui'
'Zhao, Xinhua'

_publ_section_title
;
 Disordered structure of ZrW~1.8~V~0.2~O~7.9~ from a combined X-ray and
 neutron powder diffraction study at 530 K
;
_journal_coeditor_code FA3187
_journal_issue 10
_journal_name_full 'Acta Crystallographica Section C'
_journal_page_first i74
_journal_page_last i76
_journal_paper_doi 10.1107/S0108270109028856
_journal_volume 65
_journal_year 2009
_chemical_formula_iupac 'Zr W1.80 V0.20 O7.90'
_chemical_formula_moiety 'Zr W1.80 V0.20 O7.90'
_chemical_formula_sum 'O7.9 V0.2 W1.8 Zr'
_chemical_formula_weight 558.73
_chemical_name_systematic
;
zirconium vanadium tungstate
;
_space_group_IT_number 205
_symmetry_cell_setting cubic
_symmetry_space_group_name_Hall '-P 2ac 2ab 3'
_symmetry_space_group_name_H-M 'P a -3'
_cell_angle_alpha 90.0
_cell_angle_beta 90.0
_cell_angle_gamma 90.0
_cell_formula_units_Z 4
_cell_length_a 9.11787(6)
_cell_length_b 9.11787(6)
_cell_length_c 9.11787(6)
_cell_measurement_temperature 530
_cell_volume 758.019(9)
_exptl_crystal_density_diffrn 4.896
_exptl_crystal_density_method 'not measured'
_pd_char_colour yellow
_pd_char_particle_morphology powder
_pd_phase_name 'Zr W1.8 V0.2 O7.9'
_pd_proc_ls_prof_R_factor 0.0385
_pd_proc_ls_prof_wR_factor 0.0577
_refine_ls_goodness_of_fit_all 2.49
_refine_ls_number_parameters 51
_refine_ls_number_restraints 0
_refine_ls_shift/su_max 0.03
_cod_data_source_file fa3187.cif
_cod_data_source_block I
_cod_depositor_comments
;
The following automatic conversions were performed:
'_geom_bond_publ_flag' value 'N' changed to 'n' according to
'/home/saulius/struct/CIF-dictionaries/cif_core.dic' dictionary named
'cif_core.dic' version 2.4.1 from 2010-06-29 (19
times).

'_geom_angle_publ_flag' value 'N' changed to 'n' according to
'/home/saulius/struct/CIF-dictionaries/cif_core.dic' dictionary named
'cif_core.dic' version 2.4.1 from 2010-06-29 (51 time).

Automatic conversion script
Id: cif_fix_enum 1527 2010-12-29 10:47:43Z saulius 

The following automatic conversions were performed:

'_geom_bond_publ_flag' value 'N' changed to 'n' according to
/home/saulius/struct/CIF-dictionaries/cif_core.dic dictionary named
'cif_core.dic' version 2.4.1 from 2010-06-29 (19
times).

'_geom_angle_publ_flag' value 'N' changed to 'n' according
to /home/saulius/struct/CIF-dictionaries/cif_core.dic dictionary
named 'cif_core.dic' version 2.4.1 from 2010-06-29 (51 time).

Automatic conversion script
Id: cif_fix_values 1715 2011-07-08 13:25:40Z adriana 
;
_cod_original_cell_volume 758.02(2)
_cod_original_formula_sum 'O7.90 V0.20 W1.80 Zr'
_cod_database_code 2017322

loop_
_symmetry_equiv_pos_site_id
_symmetry_equiv_pos_as_xyz
1 +x,+y,+z
2 +z,+x,+y
3 +y,+z,+x
4 +x+1/2,+y,-z+1/2
5 -z+1/2,+x+1/2,+y
6 +y,-z+1/2,+x+1/2
7 -z,+x+1/2,-y+1/2
8 -y+1/2,-z,+x+1/2
9 +y+1/2,-z+1/2,-x
10 -x,+y+1/2,-z+1/2
11 -z+1/2,-x,+y+1/2
12 +x+1/2,-y+1/2,-z
13 -x,-y,-z
14 -z,-x,-y
15 -y,-z,-x
16 -x+1/2,-y,+z+1/2
17 +z+1/2,-x+1/2,-y
18 -y,+z+1/2,-x+1/2
19 +z,-x+1/2,+y+1/2
20 +y+1/2,+z,-x+1/2
21 -y+1/2,+z+1/2,+x
22 +x,-y+1/2,+z+1/2
23 +z+1/2,+x,-y+1/2
24 -x+1/2,+y+1/2,+z

loop_
_atom_site_aniso_label
_atom_site_aniso_U_11
_atom_site_aniso_U_22
_atom_site_aniso_U_33
_atom_site_aniso_U_12
_atom_site_aniso_U_13
_atom_site_aniso_U_23
W1 0.0174(8) 0.0174(8) 0.0174(8) 0.0073(9) 0.0073(9) 0.0073(9)
W2 0.0093(8) 0.0093(8) 0.0093(8) 0.0023(8) 0.0023(8) 0.0023(8)
V2 0.0093(8) 0.0093(8) 0.0093(8) 0.0023(8) 0.0023(8) 0.0023(8)
O1 0.0129(7) 0.0401(11) 0.0427(12) 0.0136(7) 0.0131(7) 0.0037(7)
O3 0.044 0.044 0.044 -0.01279 -0.01279 -0.01279
O4 0.0503(17) 0.0503(17) 0.0503(17) -0.0216(17) -0.0216(17) -0.0216(17)

loop_
_atom_site_type_symbol
_atom_site_label
_atom_site_fract_x
_atom_site_fract_y
_atom_site_fract_z
_atom_site_U_iso_or_equiv
_atom_site_thermal_displace_type
_atom_site_occupancy
Zr Zr 0.0 0.0 0.0 0.0116(5) Uiso 1.0
W W1 0.33847(17) 0.33847(17) 0.33847(17) 0.01741 Uani 0.45
W W2 0.39543(14) 0.39543(14) 0.39543(14) 0.00929 Uani 0.45
V V2 0.39543(14) 0.39543(14) 0.39543(14) 0.00929 Uani 0.1
O O1 0.20745(14) 0.43148(18) 0.4460(2) 0.03189 Uani 1.0
O O3 0.4954(8) 0.4954(8) 0.4954(8) 0.044 Uani 0.5
O O4 0.2321(3) 0.2321(3) 0.2321(3) 0.0503 Uani 0.45

loop_
_geom_angle_atom_site_label_1
_geom_angle_atom_site_label_2
_geom_angle_atom_site_label_3
_geom_angle_site_symmetry_1
_geom_angle_site_symmetry_2
_geom_angle_site_symmetry_3
_geom_angle
_geom_angle_publ_flag
O1 Zr O1 9_455 . 10_545 90.79(8) n
O1 Zr O1 9_455 . 11_554 90.79(8) n
O1 Zr O1 9_455 . -10_464 89.21(8) n
O1 Zr O1 9_455 . -11_455 89.21(8) n
O1 Zr O1 10_545 . 11_554 90.79(8) n
O1 Zr O1 10_545 . -9_554 89.21(8) n
O1 Zr O1 10_545 . -11_455 89.21(8) n
O1 Zr O1 11_554 . -9_554 89.21(8) n
O1 Zr O1 11_554 . -10_464 89.21(8) n
O1 Zr O1 -9_554 . -10_464 90.79(8) n
O1 Zr O1 -9_554 . -11_455 90.79(8) n
O1 Zr O1 -10_464 . -11_455 90.79(8) n
W2 W1 O1 1_555 . 1_555 78.02(10) n
W2 W1 O1 1_555 . 2_555 78.02(10) n
W2 W1 O1 1_555 . 3_555 78.02(10) n
V2 W1 O1 1_555 . 1_555 78.02(10) n
V2 W1 O1 1_555 . 2_555 78.02(10) n
V2 W1 O1 1_555 . 3_555 78.02(10) n
O1 W1 O1 1_555 . 2_555 115.81(7) n
O1 W1 O1 1_555 . 3_555 115.81(7) n
O1 W1 O4 1_555 . 1_555 101.98(10) n
O1 W1 O1 2_555 . 3_555 115.81(7) n
O1 W1 O4 2_555 . 1_555 101.98(10) n
O1 W1 O4 3_555 . 1_555 101.98(10) n
W1 W2 O1 1_555 . 1_555 72.80(8) n
W1 W2 O1 1_555 . 2_555 72.80(8) n
W1 W2 O1 1_555 . 3_555 72.80(8) n
O1 W2 O1 1_555 . 2_555 111.64(7) n
O1 W2 O1 1_555 . 3_555 111.64(7) n
O1 W2 O3 1_555 . 1_555 107.20(8) n
O1 W2 O3 1_555 . -1_666 107.20(8) n
O1 W2 O1 2_555 . 3_555 111.64(7) n
O1 W2 O3 2_555 . 1_555 107.20(8) n
O1 W2 O3 2_555 . -1_666 107.20(8) n
O1 W2 O3 3_555 . 1_555 107.20(8) n
O1 W2 O3 3_555 . -1_666 107.20(8) n
W1 V2 O1 1_555 . 1_555 72.80(8) n
W1 V2 O1 1_555 . 2_555 72.80(8) n
W1 V2 O1 1_555 . 3_555 72.80(8) n
O1 V2 O1 1_555 . 2_555 111.64(7) n
O1 V2 O1 1_555 . 3_555 111.64(7) n
O1 V2 O3 1_555 . 1_555 107.20(8) n
O1 V2 O3 1_555 . -1_666 107.20(8) n
O1 V2 O1 2_555 . 3_555 111.64(7) n
O1 V2 O3 2_555 . 1_555 107.20(8) n
O1 V2 O3 2_555 . -1_666 107.20(8) n
O1 V2 O3 3_555 . 1_555 107.20(8) n
O1 V2 O3 3_555 . -1_666 107.20(8) n
Zr O1 W1 6_555 . 1_555 154.78(12) n
Zr O1 W2 6_555 . 1_555 172.75(11) n
Zr O1 V2 6_555 . 1_555 172.75(11) n

loop_
_geom_bond_atom_site_label_1
_geom_bond_atom_site_label_2
_geom_bond_site_symmetry_1
_geom_bond_site_symmetry_2
_geom_bond_distance
_geom_bond_publ_flag
Zr O1 . 9_455 2.0520(12) n
Zr O1 . 10_545 2.0520(12) n
Zr O1 . 11_554 2.0520(12) n
Zr O1 . -9_545 2.0520(12) n
Zr O1 . -10_554 2.0520(12) n
Zr O1 . -11_455 2.0520(12) n
W1 O1 . 1_555 1.7627(13) n
W1 O1 . 2_555 1.7627(13) n
W1 O1 . 3_555 1.7627(13) n
W1 O4 . 1_555 1.681(6) n
W2 O1 . 1_555 1.8050(13) n
W2 O1 . 2_555 1.8050(13) n
W2 O1 . 3_555 1.8050(13) n
W2 O3 . -1_666 1.723(13) n
V2 O1 . 1_555 1.8050(13) n
V2 O1 . 2_555 1.8050(13) n
V2 O1 . 3_555 1.8050(13) n
V2 O3 . -1_666 1.723(13) n
W1 O3 . -1_666 2.623(13) n

loop_
_pd_block_diffractogram_id
2008-09-19T16:45|3_H_02|zhoujianli|3
2008-09-19T16:45|3_H_03|zhoujianli|3
